data_7021635
loop_
_publ_author_name
'Suresh, Paladugu'
'Radhakrishnan, Soumya'
'Naga Babu, Chatla'
'Sathyanarayana, Arruri'
'Sampath, Natarajan'
'Prabusankar, Ganesan'

_publ_section_title
;
 Luminescent imidazolium carboxylate supported aggregate and infinite
 coordination networks of copper and zinc.
;
_journal_issue 30
_journal_name_full 'Dalton transactions (Cambridge, England : 2003)'
_journal_page_first 10838
_journal_page_last 10846
_journal_paper_doi 10.1039/c3dt50675d
_journal_volume 42
_journal_year 2013
_chemical_formula_sum 'C30 H32 Br2 N4 O4'
_chemical_formula_weight 672.42
_chemical_name_systematic
;
?
;
_space_group_IT_number 2
_symmetry_cell_setting triclinic
_symmetry_space_group_name_Hall '-P 1'
_symmetry_space_group_name_H-M 'P -1'
_atom_sites_solution_hydrogens geom
_atom_sites_solution_primary direct
_atom_sites_solution_secondary difmap
_audit_creation_method SHELXL-97
_cell_angle_alpha 99.221(5)
_cell_angle_beta 93.928(4)
_cell_angle_gamma 96.670(4)
_cell_formula_units_Z 1
_cell_length_a 4.6681(2)
_cell_length_b 11.6004(7)
_cell_length_c 13.7298(8)
_cell_measurement_reflns_used 4648
_cell_measurement_temperature 150
_cell_measurement_theta_max 70.69
_cell_measurement_theta_min 3.27
_cell_volume 726.04(7)
_computing_cell_refinement
;
CrysAlisPro, Oxford Diffraction Ltd.,
Version 1.171.33.55
;
_computing_data_collection
;
CrysAlisPro, Oxford Diffraction Ltd.,
Version 1.171.33.55
;
_computing_data_reduction
;
CrysAlisPro, Oxford Diffraction Ltd.,
Version 1.171.33.55
;
_computing_molecular_graphics
;
ORTEP-3 (Farrugia, 1997); Diamond 3.2i (Brandenburg,1999)
;
_computing_publication_material 'MERCURY (Macrae et al., 2006)'
_computing_structure_refinement 'SHELXL-97 (Sheldrick, 1997)'
_computing_structure_solution 'SHELXS-97 (Sheldrick, 1997)'
_diffrn_ambient_temperature 150
_diffrn_measured_fraction_theta_full 0.979
_diffrn_measured_fraction_theta_max 0.979
_diffrn_measurement_device_type
;
Goniometer Xcalibur, detector: Ruby
Oxford Diffraction (2007). Oxford Diffraction Ltd.,
Xcalibur CCD system
;
_diffrn_measurement_method '\w scans'
_diffrn_radiation_monochromator graphite
_diffrn_radiation_source 'Enhance (Cu) X-ray Source'
_diffrn_radiation_type CuK\a
_diffrn_radiation_wavelength 1.54184
_diffrn_reflns_av_R_equivalents 0.0519
_diffrn_reflns_av_unetI/netI 0.0460
_diffrn_reflns_limit_h_max 5
_diffrn_reflns_limit_h_min -4
_diffrn_reflns_limit_k_max 14
_diffrn_reflns_limit_k_min -13
_diffrn_reflns_limit_l_max 16
_diffrn_reflns_limit_l_min -16
_diffrn_reflns_number 4648
_diffrn_reflns_theta_full 70.69
_diffrn_reflns_theta_max 70.69
_diffrn_reflns_theta_min 3.27
_exptl_absorpt_coefficient_mu 3.888
_exptl_absorpt_correction_T_max 0.5214
_exptl_absorpt_correction_T_min 0.4820
_exptl_absorpt_correction_type sphere
_exptl_absorpt_process_details
;
Interpolation using Int.Tab. Vol. C (1992) p. 523,Tab. 6.3.3.3
for values of muR in the range 0-2.5, and Int.Tab. Vol.II (1959)
p.302; Table 5.3.6 B for muR in the range 2.6-10.0.
The interpolation procedure of C.W.Dwiggins Jr (Acta Cryst.(1975)
A31,146-148) is used with some modification.
;
_exptl_crystal_colour yellow
_exptl_crystal_density_diffrn 1.538
_exptl_crystal_density_method 'not measured'
_exptl_crystal_description Rectangle
_exptl_crystal_F_000 342
_exptl_crystal_size_max 0.2
_exptl_crystal_size_mid 0.14
_exptl_crystal_size_min 0.09
_refine_diff_density_max 1.102
_refine_diff_density_min -0.642
_refine_diff_density_rms 0.086
_refine_ls_extinction_method none
_refine_ls_goodness_of_fit_ref 1.090
_refine_ls_hydrogen_treatment constr
_refine_ls_matrix_type full
_refine_ls_number_parameters 188
_refine_ls_number_reflns 2735
_refine_ls_number_restraints 0
_refine_ls_restrained_S_all 1.090
_refine_ls_R_factor_all 0.0569
_refine_ls_R_factor_gt 0.0546
_refine_ls_shift/su_max 0.000
_refine_ls_shift/su_mean 0.000
_refine_ls_structure_factor_coef Fsqd
_refine_ls_weighting_details 'calc w=1/[\s^2^(Fo^2^)+(0.0856P)^2^+0.7723P] where P=(Fo^2^+2Fc^2^)/3'
_refine_ls_weighting_scheme calc
_refine_ls_wR_factor_gt 0.1554
_refine_ls_wR_factor_ref 0.1576
_reflns_number_gt 2589
_reflns_number_total 2735
_reflns_threshold_expression >2sigma(I)
_cod_data_source_file c3dt50675d.txt
_cod_data_source_block 2
_cod_original_sg_symbol_H-M P-1
_cod_database_code 7021635

loop_
_symmetry_equiv_pos_as_xyz
'x, y, z'
'-x, -y, -z'

loop_
_atom_site_label
_atom_site_type_symbol
_atom_site_fract_x
_atom_site_fract_y
_atom_site_fract_z
_atom_site_U_iso_or_equiv
_atom_site_adp_type
_atom_site_occupancy
_atom_site_symmetry_multiplicity
_atom_site_calc_flag
_atom_site_refinement_flags
O1 O 0.2025(8) 0.5958(3) 0.1646(3) 0.0760(10) Uani 1 1 d .
O2 O 0.5374(9) 0.4756(4) 0.1489(4) 0.0873(12) Uani 1 1 d .
N1 N 0.2675(7) 0.3270(3) 0.2576(2) 0.0502(8) Uani 1 1 d .
N2 N 0.5501(7) 0.2241(3) 0.3292(2) 0.0446(7) Uani 1 1 d .
C1 C 0.1659(17) 0.7024(8) 0.0290(5) 0.114(3) Uani 1 1 d .
H1A H 0.2702 0.7537 -0.0084 0.136 Uiso 1 1 d R
H1B H 0.1477 0.6051 -0.0101 0.136 Uiso 1 1 d R
H1C H 0.0084 0.7371 0.0552 0.136 Uiso 1 1 d R
C2 C 0.3576(13) 0.6762(5) 0.1066(5) 0.0817(16) Uani 1 1 d .
H2A H 0.4381 0.7487 0.1502 0.098 Uiso 1 1 calc R
H2B H 0.5164 0.6399 0.0780 0.098 Uiso 1 1 calc R
C3 C 0.3178(9) 0.5026(4) 0.1793(3) 0.0531(9) Uani 1 1 d .
C4 C 0.1302(10) 0.4284(4) 0.2377(3) 0.0564(10) Uani 1 1 d .
H4A H 0.0976 0.4758 0.2998 0.068 Uiso 1 1 calc R
H4B H -0.0563 0.4015 0.2005 0.068 Uiso 1 1 calc R
C5 C 0.2589(11) 0.2201(4) 0.1960(3) 0.0595(11) Uani 1 1 d .
H5 H 0.1521 0.1967 0.1349 0.071 Uiso 1 1 calc R
C6 C 0.4338(11) 0.1558(4) 0.2406(3) 0.0570(10) Uani 1 1 d .
H6 H 0.4693 0.0797 0.2163 0.068 Uiso 1 1 calc R
C7 C 0.4468(8) 0.3278(3) 0.3371(3) 0.0466(8) Uani 1 1 d .
H7 H 0.4930 0.3901 0.3897 0.056 Uiso 1 1 calc R
C8 C 0.7525(8) 0.1903(3) 0.4041(3) 0.0447(8) Uani 1 1 d .
H8A H 0.8174 0.2585 0.4547 0.054 Uiso 1 1 calc R
H8B H 0.9209 0.1664 0.3726 0.054 Uiso 1 1 calc R
C9 C 0.6203(8) 0.0916(3) 0.4526(3) 0.0409(7) Uani 1 1 d .
C10 C 0.6728(8) -0.0245(3) 0.4196(3) 0.0413(7) Uani 1 1 d .
C11 C 0.8417(9) -0.0562(4) 0.3386(3) 0.0497(9) Uani 1 1 d .
H11 H 0.9174 0.0020 0.3047 0.060 Uiso 1 1 calc R
C12 C 0.8943(10) -0.1676(4) 0.3103(3) 0.0565(10) Uani 1 1 d .
H12 H 1.0097 -0.1848 0.2586 0.068 Uiso 1 1 calc R
C13 C 0.7768(10) -0.2582(4) 0.3579(3) 0.0554(10) Uani 1 1 d .
H13 H 0.8142 -0.3349 0.3372 0.066 Uiso 1 1 calc R
C14 C 0.6103(9) -0.2351(3) 0.4332(3) 0.0481(9) Uani 1 1 d .
H14 H 0.5324 -0.2965 0.4632 0.058 Uiso 1 1 calc R
C15 C 0.4495(8) 0.1175(3) 0.5316(3) 0.0424(8) Uani 1 1 d .
Br1A Br 0.0000 0.5000 0.5000 0.0442(2) Uani 1 2 d S
Br1B Br -0.1961(7) 0.96163(15) 0.06072(13) 0.1560(11) Uani 0.50 1 d P

loop_
_atom_site_aniso_label
_atom_site_aniso_U_11
_atom_site_aniso_U_22
_atom_site_aniso_U_33
_atom_site_aniso_U_23
_atom_site_aniso_U_13
_atom_site_aniso_U_12
O1 0.081(2) 0.064(2) 0.099(3) 0.0431(19) 0.021(2) 0.0271(17)
O2 0.073(2) 0.083(3) 0.125(3) 0.056(2) 0.025(2) 0.026(2)
N1 0.0574(19) 0.0471(18) 0.0480(17) 0.0153(14) -0.0028(14) 0.0089(15)
N2 0.0496(17) 0.0346(15) 0.0505(17) 0.0131(13) -0.0008(13) 0.0046(12)
C1 0.116(6) 0.153(7) 0.067(4) 0.045(4) -0.008(3) -0.030(5)
C2 0.082(3) 0.069(3) 0.108(4) 0.047(3) 0.017(3) 0.015(3)
C3 0.057(2) 0.050(2) 0.054(2) 0.0141(18) -0.0056(18) 0.0105(18)
C4 0.064(3) 0.055(2) 0.055(2) 0.0200(19) -0.0002(19) 0.020(2)
C5 0.078(3) 0.050(2) 0.049(2) 0.0087(18) -0.0122(19) 0.008(2)
C6 0.078(3) 0.041(2) 0.050(2) 0.0073(17) -0.0049(19) 0.0083(19)
C7 0.051(2) 0.0394(19) 0.051(2) 0.0143(16) 0.0001(16) 0.0063(15)
C8 0.0464(19) 0.0325(17) 0.055(2) 0.0114(15) -0.0057(16) 0.0032(14)
C9 0.0440(18) 0.0303(16) 0.0472(19) 0.0101(14) -0.0090(14) 0.0033(13)
C10 0.0442(18) 0.0343(17) 0.0446(18) 0.0087(14) -0.0085(14) 0.0059(14)
C11 0.057(2) 0.045(2) 0.049(2) 0.0136(16) 0.0001(17) 0.0083(17)
C12 0.066(3) 0.052(2) 0.053(2) 0.0072(18) 0.0021(19) 0.022(2)
C13 0.074(3) 0.037(2) 0.054(2) 0.0030(17) -0.0090(19) 0.0169(18)
C14 0.061(2) 0.0317(18) 0.050(2) 0.0070(15) -0.0099(17) 0.0084(16)
C15 0.0495(19) 0.0296(16) 0.0458(18) 0.0074(14) -0.0126(15) 0.0045(14)
Br1A 0.0507(4) 0.0293(3) 0.0511(4) 0.0070(2) -0.0031(2) 0.0030(2)
Br1B 0.282(3) 0.0789(10) 0.0847(10) -0.0113(8) 0.0333(14) -0.0455(14)

loop_
_atom_type_symbol
_atom_type_description
_atom_type_scat_dispersion_real
_atom_type_scat_dispersion_imag
_atom_type_scat_source
C C 0.0181 0.0091 'International Tables Vol C Tables 4.2.6.8 and 6.1.1.4'
H H 0.0000 0.0000 'International Tables Vol C Tables 4.2.6.8 and 6.1.1.4'
Br Br -0.6763 1.2805 'International Tables Vol C Tables 4.2.6.8 and 6.1.1.4'
N N 0.0311 0.0180 'International Tables Vol C Tables 4.2.6.8 and 6.1.1.4'
O O 0.0492 0.0322 'International Tables Vol C Tables 4.2.6.8 and 6.1.1.4'

loop_
_geom_angle_atom_site_label_1
_geom_angle_atom_site_label_2
_geom_angle_atom_site_label_3
_geom_angle
_geom_angle_site_symmetry_1
_geom_angle_site_symmetry_3
C3 O1 C2 117.8(4) . .
C7 N1 C5 108.4(3) . .
C7 N1 C4 124.0(4) . .
C5 N1 C4 127.4(4) . .
C7 N2 C6 108.3(3) . .
C7 N2 C8 124.9(3) . .
C6 N2 C8 126.7(3) . .
C2 C1 H1A 109.9 . .
C2 C1 H1B 89.5 . .
H1A C1 H1B 110.7 . .
C2 C1 H1C 111.0 . .
H1A C1 H1C 110.3 . .
H1B C1 H1C 123.4 . .
C1 C2 O1 110.9(5) . .
C1 C2 H2A 109.5 . .
O1 C2 H2A 109.5 . .
C1 C2 H2B 109.5 . .
O1 C2 H2B 109.5 . .
H2A C2 H2B 108.1 . .
O2 C3 O1 125.3(4) . .
O2 C3 C4 123.4(4) . .
O1 C3 C4 111.3(4) . .
N1 C4 C3 110.9(4) . .
N1 C4 H4A 109.5 . .
C3 C4 H4A 109.5 . .
N1 C4 H4B 109.5 . .
C3 C4 H4B 109.5 . .
H4A C4 H4B 108.1 . .
C6 C5 N1 107.5(4) . .
C6 C5 H5 126.3 . .
N1 C5 H5 126.3 . .
C5 C6 N2 107.0(4) . .
C5 C6 H6 126.5 . .
N2 C6 H6 126.5 . .
N1 C7 N2 108.7(4) . .
N1 C7 H7 125.6 . .
N2 C7 H7 125.6 . .
N2 C8 C9 113.2(3) . .
N2 C8 H8A 108.9 . .
C9 C8 H8A 108.9 . .
N2 C8 H8B 108.9 . .
C9 C8 H8B 108.9 . .
H8A C8 H8B 107.7 . .
C15 C9 C10 120.8(3) . .
C15 C9 C8 119.3(3) . .
C10 C9 C8 119.9(3) . .
C9 C10 C11 123.2(3) . .
C9 C10 C15 119.2(3) . 2_656
C11 C10 C15 117.6(3) . 2_656
C12 C11 C10 121.9(4) . .
C12 C11 H11 119.1 . .
C10 C11 H11 119.1 . .
C11 C12 C13 120.6(4) . .
C11 C12 H12 119.7 . .
C13 C12 H12 119.7 . .
C14 C13 C12 120.6(4) . .
C14 C13 H13 119.7 . .
C12 C13 H13 119.7 . .
C13 C14 C15 121.5(4) . 2_656
C13 C14 H14 119.2 . .
C15 C14 H14 119.2 2_656 .
C9 C15 C14 122.2(3) . 2_656
C9 C15 C10 120.0(3) . 2_656
C14 C15 C10 117.7(4) 2_656 2_656

loop_
_geom_bond_atom_site_label_1
_geom_bond_atom_site_label_2
_geom_bond_distance
_geom_bond_site_symmetry_2
O1 C3 1.300(5) .
O1 C2 1.478(6) .
O2 C3 1.189(6) .
N1 C7 1.328(5) .
N1 C5 1.380(6) .
N1 C4 1.456(5) .
N2 C7 1.339(5) .
N2 C6 1.379(5) .
N2 C8 1.478(5) .
C1 C2 1.437(9) .
C1 H1A 0.9593 .
C1 H1B 1.1608 .
C1 H1C 0.9433 .
C2 H2A 0.9700 .
C2 H2B 0.9700 .
C3 C4 1.514(6) .
C4 H4A 0.9700 .
C4 H4B 0.9700 .
C5 C6 1.349(6) .
C5 H5 0.9300 .
C6 H6 0.9300 .
C7 H7 0.9300 .
C8 C9 1.507(5) .
C8 H8A 0.9700 .
C8 H8B 0.9700 .
C9 C15 1.405(5) .
C9 C10 1.406(5) .
C10 C11 1.431(6) .
C10 C15 1.442(5) 2_656
C11 C12 1.345(6) .
C11 H11 0.9300 .
C12 C13 1.402(6) .
C12 H12 0.9300 .
C13 C14 1.348(6) .
C13 H13 0.9300 .
C14 C15 1.438(5) 2_656
C14 H14 0.9300 .
C15 C14 1.438(5) 2_656
C15 C10 1.442(5) 2_656
Br1B Br1B 2.727(4) 2_575

loop_
_geom_torsion_atom_site_label_1
_geom_torsion_atom_site_label_2
_geom_torsion_atom_site_label_3
_geom_torsion_atom_site_label_4
_geom_torsion
_geom_torsion_site_symmetry_1
_geom_torsion_site_symmetry_4
C3 O1 C2 C1 129.9(6) . .
C2 O1 C3 O2 -1.0(8) . .
C2 O1 C3 C4 -178.7(5) . .
C7 N1 C4 C3 89.5(5) . .
C5 N1 C4 C3 -84.0(5) . .
O2 C3 C4 N1 4.7(7) . .
O1 C3 C4 N1 -177.5(4) . .
C7 N1 C5 C6 0.8(5) . .
C4 N1 C5 C6 175.2(4) . .
N1 C5 C6 N2 -0.4(5) . .
C7 N2 C6 C5 -0.2(5) . .
C8 N2 C6 C5 179.3(4) . .
C5 N1 C7 N2 -0.9(5) . .
C4 N1 C7 N2 -175.5(4) . .
C6 N2 C7 N1 0.7(4) . .
C8 N2 C7 N1 -178.8(3) . .
C7 N2 C8 C9 113.7(4) . .
C6 N2 C8 C9 -65.8(5) . .
N2 C8 C9 C15 -82.4(4) . .
N2 C8 C9 C10 98.6(4) . .
C15 C9 C10 C11 179.2(3) . .
C8 C9 C10 C11 -1.9(5) . .
C15 C9 C10 C15 -0.4(6) . 2_656
C8 C9 C10 C15 178.5(3) . 2_656
C9 C10 C11 C12 178.3(4) . .
C15 C10 C11 C12 -2.1(6) 2_656 .
C10 C11 C12 C13 1.9(7) . .
C11 C12 C13 C14 -0.3(7) . .
C12 C13 C14 C15 -0.9(6) . 2_656
C10 C9 C15 C14 -179.5(3) . 2_656
C8 C9 C15 C14 1.6(5) . 2_656
C10 C9 C15 C10 0.4(6) . 2_656
C8 C9 C15 C10 -178.5(3) . 2_656
